data_7123283
loop_
_publ_author_name
'Gu, Nina Xiao'
'Ung, Ga\"el'
'Peters, Jonas C.'

_publ_section_title
;
 Catalytic hydrazine disproportionation mediated by a thiolate-bridged VFe
 complex
;
_journal_name_full 'Chemical Communications'
_journal_paper_doi 10.1039/C9CC00345B
_journal_year 2019
_chemical_formula_moiety 'C59 H61 N P3 S3 Si V, 4(C4 H8 O)'
_chemical_formula_sum 'C75 H93 N O4 P3 S3 Si V'
_chemical_formula_weight 1340.62
_space_group_crystal_system triclinic
_space_group_IT_number 2
_space_group_name_Hall '-P 1'
_space_group_name_H-M_alt 'P -1'
_symmetry_space_group_name_Hall '-P 1'
_symmetry_space_group_name_H-M 'P -1'
_atom_sites_solution_hydrogens geom
_atom_sites_solution_primary direct
_audit_creation_date 2018-11-07
_audit_creation_method
;
Olex2 1.2
(compiled 2018.05.29 svn.r3508 for OlexSys, GUI svn.r5506)
;
_audit_update_record
;
2019-01-15 deposited with the CCDC.    2019-04-08 downloaded from the CCDC.
;
_cell_angle_alpha 117.261(2)
_cell_angle_beta 102.796(2)
_cell_angle_gamma 100.327(2)
_cell_formula_units_Z 2
_cell_length_a 15.9471(8)
_cell_length_b 16.4072(8)
_cell_length_c 16.4690(7)
_cell_measurement_reflns_used 9586
_cell_measurement_temperature 100(2)
_cell_measurement_theta_max 28.980
_cell_measurement_theta_min 2.412
_cell_volume 3534.0(3)
_computing_cell_refinement 'SAINT v8.37A (Bruker, 2015)'
_computing_data_reduction 'SAINT v8.37A (Bruker, 2015)'
_computing_molecular_graphics 'Olex2 (Dolomanov et al., 2009)'
_computing_publication_material 'Olex2 (Dolomanov et al., 2009)'
_computing_structure_refinement 'XL (Sheldrick, 2008)'
_computing_structure_solution 'XT (Sheldrick, 2015)'
_diffrn_ambient_temperature 99.99
_diffrn_measured_fraction_theta_full 0.999
_diffrn_measured_fraction_theta_max 1.000
_diffrn_measurement_device_type 'Bruker APEX-II CCD'
_diffrn_measurement_method '\f and \w scans'
_diffrn_radiation_type MoK\a
_diffrn_radiation_wavelength 0.71073
_diffrn_reflns_av_R_equivalents 0.0752
_diffrn_reflns_av_unetI/netI 0.0409
_diffrn_reflns_Laue_measured_fraction_full 0.999
_diffrn_reflns_Laue_measured_fraction_max 1.000
_diffrn_reflns_limit_h_max 20
_diffrn_reflns_limit_h_min -20
_diffrn_reflns_limit_k_max 21
_diffrn_reflns_limit_k_min -21
_diffrn_reflns_limit_l_max 19
_diffrn_reflns_limit_l_min -21
_diffrn_reflns_number 115744
_diffrn_reflns_point_group_measured_fraction_full 0.999
_diffrn_reflns_point_group_measured_fraction_max 1.000
_diffrn_reflns_theta_full 25.242
_diffrn_reflns_theta_max 27.486
_diffrn_reflns_theta_min 2.328
_diffrn_standards_number 0
_exptl_absorpt_coefficient_mu 0.363
_exptl_absorpt_correction_T_max 0.7463
_exptl_absorpt_correction_T_min 0.7128
_exptl_absorpt_correction_type multi-scan
_exptl_absorpt_process_details
'SADABS-2016/2 (Bruker,2016/2) was used for absorption correction. wR2(int) was 0.0780 before and 0.0584 after correction. The Ratio of minimum to maximum transmission is 0.9551. The \l/2 correction factor is Not present.'
_exptl_crystal_colour orange
_exptl_crystal_colour_primary orange
_exptl_crystal_density_diffrn 1.260
_exptl_crystal_description block
_exptl_crystal_F_000 1424
_exptl_crystal_size_max 0.2
_exptl_crystal_size_mid 0.1
_exptl_crystal_size_min 0.1
_refine_diff_density_max 1.354
_refine_diff_density_min -0.826
_refine_diff_density_rms 0.078
_refine_ls_extinction_method none
_refine_ls_goodness_of_fit_ref 1.045
_refine_ls_hydrogen_treatment constr
_refine_ls_matrix_type full
_refine_ls_number_parameters 838
_refine_ls_number_reflns 16220
_refine_ls_number_restraints 199
_refine_ls_restrained_S_all 1.052
_refine_ls_R_factor_all 0.0773
_refine_ls_R_factor_gt 0.0543
_refine_ls_shift/su_max 0.001
_refine_ls_shift/su_mean 0.000
_refine_ls_structure_factor_coef Fsqd
_refine_ls_weighting_details 'w=1/[\s^2^(Fo^2^)+(0.0670P)^2^+5.0920P] where P=(Fo^2^+2Fc^2^)/3'
_refine_ls_weighting_scheme calc
_refine_ls_wR_factor_gt 0.1327
_refine_ls_wR_factor_ref 0.1455
_reflns_Friedel_coverage 0.000
_reflns_number_gt 12494
_reflns_number_total 16220
_reflns_threshold_expression 'I > 2\s(I)'
_cod_data_source_file c9cc00345b2.cif
_cod_data_source_block compound7
_cod_database_code 7123283
_shelx_shelxl_version_number 2014/7
_shelx_space_group_comment
;
The symmetry employed for this shelxl refinement is uniquely defined
by the following loop, which should always be used as a source of
symmetry information in preference to the above space-group names.
They are only intended as comments.
;
_shelx_estimated_absorpt_t_max 0.965
_shelx_estimated_absorpt_t_min 0.931
_olex2_refinement_description
;
1. Fixed Uiso
 At 1.2 times of:
  All C(H) groups, All C(H,H) groups, All Si(H) groups
 At 1.5 times of:
  All C(H,H,H) groups
2. Rigid bond restraints
 C70, C69, C68, O5, C71
 with sigma for 1-2 distances of 0.01 and sigma for 1-3 distances of 0.01
 C77, O4, C75, C73, C74, C79, O3, C78, C72
 with sigma for 1-2 distances of 0.01 and sigma for 1-3 distances of 0.01
3. Uiso/Uaniso restraints and constraints
C70 \\sim C69 \\sim C68 \\sim O5 \\sim C71: within 1.7A with sigma of 0.04 and
sigma for terminal atoms of 0.08
O4 \\sim C75 \\sim C73 \\sim C74 \\sim C76 \\sim C79 \\sim O3 \\sim C78 \\sim
C72 \\sim C77: within 1.7A with sigma of 0.04 and sigma for terminal atoms of
0.08
Uanis(O5) \\sim Ueq, Uanis(C68) \\sim Ueq, Uanis(C69) \\sim Ueq, Uanis(C70)
\\sim Ueq, Uanis(C71) \\sim Ueq: with sigma of 0.1 and sigma for terminal atoms
of 0.2
4. Others
 Sof(O4)=Sof(C78)=Sof(H78A)=Sof(H78B)=Sof(C77)=Sof(H77A)=Sof(H77B)=Sof(C76)=
 Sof(H76A)=Sof(H76B)=Sof(C79)=Sof(H79A)=Sof(H79B)=1-FVAR(1)
 Sof(C75)=Sof(H75A)=Sof(H75B)=Sof(O3)=Sof(C72)=Sof(H72A)=Sof(H72B)=Sof(C73)=
 Sof(H73A)=Sof(H73B)=Sof(C74)=Sof(H74A)=Sof(H74B)=FVAR(1)
5.a Ternary CH refined with riding coordinates:
 Si1(H1), C49(H49), C52(H52), C37(H37), C40(H40)
5.b Secondary CH2 refined with riding coordinates:
 C60(H60A,H60B), C67(H67A,H67B), C64(H64A,H64B), C63(H63A,H63B), C62(H62A,
 H62B), C65(H65A,H65B), C66(H66A,H66B), C61(H61A,H61B), C69(H69A,H69B),
 C68(H68B,H68A), C71(H71A,H71B), C70(H70B,H70A), C75(H75A,H75B), C78(H78A,H78B),
  C72(H72A,H72B), C73(H73A,H73B), C74(H74A,H74B), C77(H77A,H77B), C76(H76A,
 H76B), C79(H79A,H79B)
5.c Aromatic/amide H refined with riding coordinates:
 C44(H44), C45(H45), C29(H29), C27(H27), C28(H28), C55(H55), C46(H46),
 C32(H32), C10(H10), C34(H34), C47(H47), C58(H58), C22(H22), C33(H33), C35(H35),
  C3(H3), C57(H57), C5(H5), C59(H59), C56(H56), C24(H24), C2(H2), C1(H1A),
 C23(H23), C12(H12), C11(H11), C17(H17), C4(H4), C13(H13), C16(H16), C15(H15),
 C14(H14)
5.d Fitted pentagon refined as free rotating group:
 C69(C68,O5,C71,C70)
5.e Idealised Me refined as rotating group:
 C53(H53A,H53B,H53C), C50(H50A,H50B,H50C), C51(H51A,H51B,H51C), C54(H54A,H54B,
 H54C), C39(H39A,H39B,H39C), C41(H41A,H41B,H41C), C42(H42A,H42B,H42C), C38(H38A,
 H38B,H38C)
;
_olex2_submission_special_instructions 'No special instructions were received'

loop_
_space_group_symop_operation_xyz
'x, y, z'
'-x, -y, -z'

loop_
_atom_site_label
_atom_site_type_symbol
_atom_site_fract_x
_atom_site_fract_y
_atom_site_fract_z
_atom_site_U_iso_or_equiv
_atom_site_adp_type
_atom_site_occupancy
_atom_site_site_symmetry_order
_atom_site_calc_flag
_atom_site_refinement_flags_posn
_atom_site_refinement_flags_adp
_atom_site_refinement_flags_occupancy
_atom_site_disorder_assembly
_atom_site_disorder_group
V1 V 0.28507(3) 0.50575(3) 0.82952(3) 0.01414(10) Uani 1 1 d . . . . .
S3 S 0.32876(5) 0.41490(5) 0.70187(5) 0.01909(14) Uani 1 1 d . . . . .
P1 P 0.23106(4) 0.56784(5) 0.73201(5) 0.01478(13) Uani 1 1 d . . . . .
S2 S 0.13732(4) 0.46312(5) 0.82086(5) 0.02238(15) Uani 1 1 d . . . . .
S1 S 0.37197(5) 0.66403(5) 0.93932(5) 0.02054(14) Uani 1 1 d . . . . .
Si1 Si 0.40207(5) 0.32071(5) 0.51983(5) 0.01521(14) Uani 1 1 d . . . . .
H1 H 0.3717 0.2670 0.5273 0.018 Uiso 1 1 calc R . . . .
P3 P 0.55242(5) 0.21986(5) 0.56920(5) 0.02082(15) Uani 1 1 d . . . . .
P2 P 0.23363(5) 0.15467(5) 0.31680(5) 0.02247(15) Uani 1 1 d . . . . .
N1 N 0.34028(14) 0.45817(16) 0.92362(15) 0.0169(4) Uani 1 1 d . . . . .
O2 O 0.22061(17) 0.90951(18) 1.05074(17) 0.0435(6) Uani 1 1 d . . . . .
C30 C 0.33498(16) 0.40693(18) 0.53347(17) 0.0157(5) Uani 1 1 d . . . . .
C9 C 0.28534(17) 0.69819(19) 0.79737(18) 0.0177(5) Uani 1 1 d . . . . .
C25 C 0.30393(16) 0.44828(18) 0.61264(17) 0.0152(5) Uani 1 1 d . . . . .
C26 C 0.25814(16) 0.51589(19) 0.62192(17) 0.0159(5) Uani 1 1 d . . . . .
O1 O -0.10626(17) 0.2493(2) 0.41244(18) 0.0494(7) Uani 1 1 d . . . . .
C31 C 0.41514(17) 0.27225(18) 0.39652(17) 0.0163(5) Uani 1 1 d . . . . .
C44 C 0.54310(17) 0.49615(19) 0.66707(17) 0.0176(5) Uani 1 1 d . . . . .
H44 H 0.4985 0.5248 0.6559 0.021 Uiso 1 1 calc R . . . .
C8 C 0.34974(18) 0.73798(19) 0.89051(19) 0.0182(5) Uani 1 1 d . . . . .
C45 C 0.62969(18) 0.55576(19) 0.73280(18) 0.0197(5) Uani 1 1 d . . . . .
H45 H 0.6440 0.6242 0.7661 0.024 Uiso 1 1 calc R . . . .
C29 C 0.31823(17) 0.43641(19) 0.46592(18) 0.0180(5) Uani 1 1 d . . . . .
H29 H 0.3384 0.4096 0.4121 0.022 Uiso 1 1 calc R . . . .
C48 C 0.58605(17) 0.35349(19) 0.63569(17) 0.0171(5) Uani 1 1 d . . . . .
C43 C 0.51924(17) 0.39484(18) 0.61656(17) 0.0155(5) Uani 1 1 d . . . . .
C7 C 0.39499(18) 0.8385(2) 0.9481(2) 0.0220(5) Uani 1 1 d . . . . .
C36 C 0.34449(18) 0.19921(19) 0.30931(18) 0.0190(5) Uani 1 1 d . . . . .
C6 C 0.46447(19) 0.88423(19) 1.0469(2) 0.0226(6) Uani 1 1 d . . . . .
C27 C 0.24321(18) 0.5430(2) 0.55227(18) 0.0193(5) Uani 1 1 d . . . . .
H27 H 0.2124 0.5888 0.5583 0.023 Uiso 1 1 calc R . . . .
C28 C 0.27335(18) 0.5032(2) 0.47441(18) 0.0206(5) Uani 1 1 d . . . . .
H28 H 0.2633 0.5216 0.4271 0.025 Uiso 1 1 calc R . . . .
C55 C 0.3752(2) 0.3851(2) 0.89498(19) 0.0232(6) Uani 1 1 d . . . . .
H55 H 0.3662 0.3463 0.8278 0.028 Uiso 1 1 calc R . . . .
C46 C 0.69557(18) 0.5144(2) 0.74960(18) 0.0201(5) Uani 1 1 d . . . . .
H46 H 0.7554 0.5546 0.7938 0.024 Uiso 1 1 calc R . . . .
C32 C 0.49867(18) 0.3091(2) 0.39083(19) 0.0204(5) Uani 1 1 d . . . . .
H32 H 0.5466 0.3588 0.4489 0.024 Uiso 1 1 calc R . . . .
C10 C 0.26509(19) 0.7582(2) 0.7626(2) 0.0241(6) Uani 1 1 d . . . . .
H10 H 0.2219 0.7310 0.6994 0.029 Uiso 1 1 calc R . . . .
C20 C 0.07282(17) 0.5051(2) 0.75457(18) 0.0196(5) Uani 1 1 d . . . . .
C21 C 0.11006(17) 0.54674(19) 0.70708(18) 0.0183(5) Uani 1 1 d . . . . .
C34 C 0.4442(2) 0.2012(2) 0.2179(2) 0.0253(6) Uani 1 1 d . . . . .
H34 H 0.4542 0.1763 0.1575 0.030 Uiso 1 1 calc R . . . .
C47 C 0.67376(18) 0.4144(2) 0.70171(18) 0.0192(5) Uani 1 1 d . . . . .
H47 H 0.7190 0.3867 0.7138 0.023 Uiso 1 1 calc R . . . .
C58 C 0.4000(2) 0.4930(2) 1.0872(2) 0.0261(6) Uani 1 1 d . . . . .
H58 H 0.4078 0.5319 1.1540 0.031 Uiso 1 1 calc R . . . .
C22 C 0.05706(19) 0.5764(2) 0.6530(2) 0.0239(6) Uani 1 1 d . . . . .
H22 H 0.0819 0.6020 0.6189 0.029 Uiso 1 1 calc R . . . .
C33 C 0.51309(19) 0.2747(2) 0.3026(2) 0.0240(6) Uani 1 1 d . . . . .
H33 H 0.5699 0.3016 0.3004 0.029 Uiso 1 1 calc R . . . .
C35 C 0.3609(2) 0.1640(2) 0.22119(19) 0.0246(6) Uani 1 1 d . . . . .
H35 H 0.3139 0.1136 0.1626 0.030 Uiso 1 1 calc R . . . .
C19 C -0.01726(18) 0.4985(2) 0.75160(19) 0.0239(6) Uani 1 1 d . . . . .
C3 C 0.5942(2) 0.9711(2) 1.2319(2) 0.0320(7) Uani 1 1 d . . . . .
H3 H 0.6382 1.0003 1.2951 0.038 Uiso 1 1 calc R . . . .
C57 C 0.4357(2) 0.4190(2) 1.0570(2) 0.0268(6) Uani 1 1 d . . . . .
H57 H 0.4683 0.4055 1.1025 0.032 Uiso 1 1 calc R . . . .
C5 C 0.4518(2) 0.9538(2) 1.1284(2) 0.0286(6) Uani 1 1 d . . . . .
H5 H 0.3984 0.9717 1.1209 0.034 Uiso 1 1 calc R . . . .
C18 C -0.05958(18) 0.4598(2) 0.8046(2) 0.0278(6) Uani 1 1 d . . . . .
C59 C 0.35276(19) 0.5104(2) 1.01956(19) 0.0220(5) Uani 1 1 d . . . . .
H59 H 0.3277 0.5616 1.0412 0.026 Uiso 1 1 calc R . . . .
C49 C 0.5413(2) 0.1921(2) 0.6653(2) 0.0284(6) Uani 1 1 d . . . . .
H49 H 0.5268 0.1204 0.6345 0.034 Uiso 1 1 calc R . . . .
C56 C 0.4237(2) 0.3640(2) 0.9593(2) 0.0288(6) Uani 1 1 d . . . . .
H56 H 0.4483 0.3125 0.9367 0.035 Uiso 1 1 calc R . . . .
C24 C -0.06747(19) 0.5317(2) 0.6998(2) 0.0285(6) Uani 1 1 d . . . . .
H24 H -0.1276 0.5292 0.6992 0.034 Uiso 1 1 calc R . . . .
C2 C 0.6081(2) 0.9028(2) 1.1517(2) 0.0303(7) Uani 1 1 d . . . . .
H2 H 0.6618 0.8854 1.1597 0.036 Uiso 1 1 calc R . . . .
C1 C 0.5436(2) 0.8596(2) 1.0595(2) 0.0258(6) Uani 1 1 d . . . . .
H1A H 0.5535 0.8128 1.0046 0.031 Uiso 1 1 calc R . . . .
C23 C -0.03212(19) 0.5682(2) 0.6493(2) 0.0282(6) Uani 1 1 d . . . . .
H23 H -0.0687 0.5876 0.6122 0.034 Uiso 1 1 calc R . . . .
C12 C 0.3719(2) 0.8967(2) 0.9117(2) 0.0274(6) Uani 1 1 d . . . . .
H12 H 0.4008 0.9649 0.9507 0.033 Uiso 1 1 calc R . . . .
C11 C 0.3081(2) 0.8573(2) 0.8203(2) 0.0297(6) Uani 1 1 d . . . . .
H11 H 0.2938 0.8983 0.7971 0.036 Uiso 1 1 calc R . . . .
C17 C -0.0804(2) 0.5230(3) 0.8834(2) 0.0333(7) Uani 1 1 d . . . . .
H17 H -0.0674 0.5893 0.9026 0.040 Uiso 1 1 calc R . . . .
C52 C 0.6590(2) 0.1959(2) 0.5536(2) 0.0292(6) Uani 1 1 d . . . . .
H52 H 0.7087 0.2321 0.6186 0.035 Uiso 1 1 calc R . . . .
C53 C 0.6862(2) 0.2289(2) 0.4874(2) 0.0332(7) Uani 1 1 d . . . . .
H53A H 0.6358 0.1970 0.4253 0.050 Uiso 1 1 calc GR . . . .
H53B H 0.7398 0.2116 0.4756 0.050 Uiso 1 1 calc GR . . . .
H53C H 0.7003 0.2994 0.5189 0.050 Uiso 1 1 calc GR . . . .
C4 C 0.5166(2) 0.9970(2) 1.2203(2) 0.0343(7) Uani 1 1 d . . . . .
H4 H 0.5076 1.0445 1.2754 0.041 Uiso 1 1 calc R . . . .
C60 C 0.2111(2) 0.8207(2) 1.0507(2) 0.0380(8) Uani 1 1 d . . . . .
H60A H 0.2058 0.8299 1.1129 0.046 Uiso 1 1 calc R . . . .
H60B H 0.2649 0.8000 1.0430 0.046 Uiso 1 1 calc R . . . .
C37 C 0.2246(2) 0.0280(2) 0.2855(2) 0.0322(7) Uani 1 1 d . . . . .
H37 H 0.1976 -0.0157 0.2131 0.039 Uiso 1 1 calc R . . . .
C50 C 0.6248(2) 0.2381(2) 0.7570(2) 0.0338(7) Uani 1 1 d . . . . .
H50A H 0.6759 0.2193 0.7390 0.051 Uiso 1 1 calc GR . . . .
H50B H 0.6115 0.2156 0.8000 0.051 Uiso 1 1 calc GR . . . .
H50C H 0.6406 0.3088 0.7909 0.051 Uiso 1 1 calc GR . . . .
C13 C -0.0793(2) 0.3641(3) 0.7779(3) 0.0396(8) Uani 1 1 d . . . . .
H13 H -0.0645 0.3209 0.7250 0.048 Uiso 1 1 calc R . . . .
C40 C 0.1553(2) 0.1346(2) 0.2016(2) 0.0350(7) Uani 1 1 d . . . . .
H40 H 0.1786 0.1008 0.1478 0.042 Uiso 1 1 calc R . . . .
C16 C -0.1203(2) 0.4887(3) 0.9338(2) 0.0400(8) Uani 1 1 d . . . . .
H16 H -0.1334 0.5321 0.9880 0.048 Uiso 1 1 calc R . . . .
C51 C 0.4590(2) 0.2155(3) 0.6914(3) 0.0423(8) Uani 1 1 d . . . . .
H51A H 0.4690 0.2851 0.7196 0.063 Uiso 1 1 calc GR . . . .
H51B H 0.4506 0.1976 0.7390 0.063 Uiso 1 1 calc GR . . . .
H51C H 0.4046 0.1790 0.6326 0.063 Uiso 1 1 calc GR . . . .
C54 C 0.6428(3) 0.0868(2) 0.5087(2) 0.0410(8) Uani 1 1 d . . . . .
H54A H 0.6284 0.0672 0.5533 0.062 Uiso 1 1 calc GR . . . .
H54B H 0.6976 0.0725 0.4974 0.062 Uiso 1 1 calc GR . . . .
H54C H 0.5919 0.0510 0.4466 0.062 Uiso 1 1 calc GR . . . .
C39 C 0.3159(2) 0.0170(2) 0.3210(3) 0.0398(8) Uani 1 1 d . . . . .
H39A H 0.3538 0.0275 0.2852 0.060 Uiso 1 1 calc GR . . . .
H39B H 0.3064 -0.0485 0.3100 0.060 Uiso 1 1 calc GR . . . .
H39C H 0.3461 0.0647 0.3908 0.060 Uiso 1 1 calc GR . . . .
C15 C -0.1406(2) 0.3931(3) 0.9055(3) 0.0449(9) Uani 1 1 d . . . . .
H15 H -0.1683 0.3701 0.9398 0.054 Uiso 1 1 calc R . . . .
C14 C -0.1208(3) 0.3296(3) 0.8271(3) 0.0471(9) Uani 1 1 d . . . . .
H14 H -0.1354 0.2629 0.8070 0.057 Uiso 1 1 calc R . . . .
C41 C 0.0591(2) 0.0723(3) 0.1743(3) 0.0517(10) Uani 1 1 d . . . . .
H41A H 0.0593 0.0081 0.1625 0.078 Uiso 1 1 calc GR . . . .
H41B H 0.0197 0.0656 0.1153 0.078 Uiso 1 1 calc GR . . . .
H41C H 0.0364 0.1031 0.2278 0.078 Uiso 1 1 calc GR . . . .
C42 C 0.1568(2) 0.2335(3) 0.2144(3) 0.0468(9) Uani 1 1 d . . . . .
H42A H 0.1359 0.2684 0.2682 0.070 Uiso 1 1 calc GR . . . .
H42B H 0.1166 0.2241 0.1542 0.070 Uiso 1 1 calc GR . . . .
H42C H 0.2190 0.2711 0.2288 0.070 Uiso 1 1 calc GR . . . .
C67 C -0.0547(3) 0.2006(3) 0.3568(3) 0.0532(10) Uani 1 1 d . . . . .
H67A H -0.0445 0.2253 0.3139 0.064 Uiso 1 1 calc R . . . .
H67B H -0.0876 0.1301 0.3157 0.064 Uiso 1 1 calc R . . . .
C64 C -0.0558(3) 0.2923(4) 0.5129(3) 0.0570(11) Uani 1 1 d . . . . .
H64A H -0.0796 0.2524 0.5383 0.068 Uiso 1 1 calc R . . . .
H64B H -0.0595 0.3580 0.5511 0.068 Uiso 1 1 calc R . . . .
C63 C 0.1484(3) 0.8930(3) 0.9708(3) 0.0573(11) Uani 1 1 d . . . . .
H63A H 0.1729 0.9180 0.9333 0.069 Uiso 1 1 calc R . . . .
H63B H 0.1058 0.9269 0.9945 0.069 Uiso 1 1 calc R . . . .
C62 C 0.1016(4) 0.7890(3) 0.9090(3) 0.0743(15) Uani 1 1 d . . . . .
H62A H 0.1196 0.7614 0.8507 0.089 Uiso 1 1 calc R . . . .
H62B H 0.0349 0.7752 0.8875 0.089 Uiso 1 1 calc R . . . .
C65 C 0.0391(3) 0.2971(4) 0.5195(4) 0.090(2) Uani 1 1 d . . . . .
H65A H 0.0738 0.3604 0.5315 0.109 Uiso 1 1 calc R . . . .
H65B H 0.0694 0.2888 0.5732 0.109 Uiso 1 1 calc R . . . .
C38 C 0.1605(3) -0.0023(3) 0.3310(4) 0.0733(15) Uani 1 1 d . . . . .
H38A H 0.1871 0.0387 0.4021 0.110 Uiso 1 1 calc GR . . . .
H38B H 0.1517 -0.0702 0.3115 0.110 Uiso 1 1 calc GR . . . .
H38C H 0.1018 0.0052 0.3084 0.110 Uiso 1 1 calc GR . . . .
C66 C 0.0346(3) 0.2202(4) 0.4281(3) 0.0743(15) Uani 1 1 d . . . . .
H66A H 0.0366 0.1618 0.4315 0.089 Uiso 1 1 calc R . . . .
H66B H 0.0858 0.2399 0.4091 0.089 Uiso 1 1 calc R . . . .
C61 C 0.1289(3) 0.7474(4) 0.9691(4) 0.0754(15) Uani 1 1 d . . . . .
H61A H 0.0800 0.7326 0.9931 0.091 Uiso 1 1 calc R . . . .
H61B H 0.1415 0.6869 0.9306 0.091 Uiso 1 1 calc R . . . .
C69 C 0.0787(7) 0.1414(7) 0.9208(9) 0.429(12) Uani 1 1 d . U . A 1
H69A H 0.0459 0.1416 0.9654 0.515 Uiso 1 1 calc R . . A 1
H69B H 0.0420 0.0861 0.8544 0.515 Uiso 1 1 calc R . . A 1
C68 C 0.1653(9) 0.1324(6) 0.9516(7) 0.317(7) Uani 1 1 d G U . A 1
H68B H 0.1740 0.1283 1.0109 0.381 Uiso 1 1 calc R . . A 1
H68A H 0.1701 0.0728 0.8998 0.381 Uiso 1 1 calc R . . A 1
O5 O 0.2325(6) 0.2152(7) 0.9714(7) 0.334(6) Uani 1 1 d G U . A 1
C71 C 0.1873(7) 0.2754(5) 0.9530(8) 0.250(7) Uani 1 1 d G U . A 1
H71A H 0.2066 0.3398 1.0129 0.299 Uiso 1 1 calc R . . A 1
H71B H 0.2027 0.2843 0.9019 0.299 Uiso 1 1 calc R . . A 1
C70 C 0.0923(6) 0.2297(7) 0.9217(9) 0.310(7) Uani 1 1 d G U . A 1
H70B H 0.0621 0.2168 0.8556 0.372 Uiso 1 1 calc R . . A 1
H70A H 0.0661 0.2723 0.9667 0.372 Uiso 1 1 calc R . . A 1
O4 O 0.1573(8) 0.1518(9) 0.6125(11) 0.160(5) Uani 0.594(12) 1 d . U P B 2
C75 C 0.1912(18) 0.1375(18) 0.733(2) 0.173(10) Uani 0.406(12) 1 d . U P B 1
H75A H 0.1649 0.1528 0.7852 0.208 Uiso 0.406(12) 1 calc R . P B 1
H75B H 0.2580 0.1577 0.7630 0.208 Uiso 0.406(12) 1 calc R . P B 1
O3 O 0.1591(9) 0.0424(15) 0.6692(16) 0.125(5) Uani 0.406(12) 1 d . U P B 1
C78 C 0.0758(10) 0.0206(12) 0.6099(19) 0.152(6) Uani 0.594(12) 1 d . U P B 2
H78A H 0.0790 0.0359 0.6763 0.183 Uiso 0.594(12) 1 calc R . P B 2
H78B H 0.0261 -0.0406 0.5603 0.183 Uiso 0.594(12) 1 calc R . P B 2
C72 C 0.0768(15) 0.077(2) 0.680(2) 0.139(7) Uani 0.406(12) 1 d . U P B 1
H72A H 0.0213 0.0252 0.6268 0.167 Uiso 0.406(12) 1 calc R . P B 1
H72B H 0.0707 0.0888 0.7423 0.167 Uiso 0.406(12) 1 calc R . P B 1
C73 C 0.081(2) 0.161(2) 0.677(3) 0.169(9) Uani 0.406(12) 1 d . U P B 1
H73A H 0.0434 0.1477 0.6134 0.203 Uiso 0.406(12) 1 calc R . P B 1
H73B H 0.0665 0.2091 0.7304 0.203 Uiso 0.406(12) 1 calc R . P B 1
C74 C 0.172(2) 0.185(2) 0.691(3) 0.166(8) Uani 0.406(12) 1 d . U P B 1
H74A H 0.1836 0.1616 0.6291 0.199 Uiso 0.406(12) 1 calc R . P B 1
H74B H 0.2031 0.2560 0.7345 0.199 Uiso 0.406(12) 1 calc R . P B 1
C77 C 0.1613(14) 0.0221(18) 0.596(2) 0.193(9) Uani 0.594(12) 1 d . U P B 2
H77A H 0.1867 -0.0205 0.6137 0.232 Uiso 0.594(12) 1 calc R . P B 2
H77B H 0.1530 -0.0019 0.5261 0.232 Uiso 0.594(12) 1 calc R . P B 2
C76 C 0.2160(7) 0.1098(12) 0.6491(14) 0.114(5) Uani 0.594(12) 1 d . U P B 2
H76A H 0.2734 0.1175 0.6355 0.137 Uiso 0.594(12) 1 calc R . P B 2
H76B H 0.2291 0.1351 0.7194 0.137 Uiso 0.594(12) 1 calc R . P B 2
C79 C 0.0714(12) 0.1020(15) 0.594(2) 0.188(8) Uani 0.594(12) 1 d . U P B 2
H79A H 0.0330 0.0770 0.5265 0.225 Uiso 0.594(12) 1 calc R . P B 2
H79B H 0.0449 0.1446 0.6389 0.225 Uiso 0.594(12) 1 calc R . P B 2

loop_
_atom_site_aniso_label
_atom_site_aniso_U_11
_atom_site_aniso_U_22
_atom_site_aniso_U_33
_atom_site_aniso_U_23
_atom_site_aniso_U_13
_atom_site_aniso_U_12
V1 0.0169(2) 0.0175(2) 0.01294(19) 0.00977(17) 0.00738(16) 0.00810(17)
S3 0.0284(3) 0.0242(3) 0.0175(3) 0.0153(3) 0.0139(3) 0.0163(3)
P1 0.0162(3) 0.0201(3) 0.0148(3) 0.0117(3) 0.0082(2) 0.0094(3)
S2 0.0191(3) 0.0362(4) 0.0232(3) 0.0220(3) 0.0109(3) 0.0102(3)
S1 0.0263(3) 0.0176(3) 0.0176(3) 0.0104(3) 0.0037(3) 0.0081(3)
Si1 0.0165(3) 0.0173(3) 0.0128(3) 0.0078(3) 0.0061(3) 0.0064(3)
P3 0.0247(4) 0.0181(3) 0.0162(3) 0.0071(3) 0.0038(3) 0.0086(3)
P2 0.0176(3) 0.0219(4) 0.0197(3) 0.0056(3) 0.0048(3) 0.0055(3)
N1 0.0202(11) 0.0200(11) 0.0161(10) 0.0125(9) 0.0078(8) 0.0078(9)
O2 0.0451(14) 0.0390(14) 0.0366(13) 0.0167(11) 0.0041(11) 0.0133(11)
C30 0.0138(11) 0.0196(13) 0.0130(11) 0.0081(10) 0.0047(9) 0.0050(10)
C9 0.0208(13) 0.0193(13) 0.0196(12) 0.0125(11) 0.0102(10) 0.0100(10)
C25 0.0143(11) 0.0192(12) 0.0138(11) 0.0100(10) 0.0048(9) 0.0051(10)
C26 0.0151(12) 0.0213(13) 0.0142(11) 0.0102(10) 0.0069(9) 0.0072(10)
O1 0.0446(15) 0.079(2) 0.0340(13) 0.0329(14) 0.0145(11) 0.0279(14)
C31 0.0190(12) 0.0176(12) 0.0141(11) 0.0083(10) 0.0063(10) 0.0086(10)
C44 0.0212(13) 0.0226(13) 0.0138(11) 0.0112(10) 0.0082(10) 0.0098(11)
C8 0.0216(13) 0.0204(13) 0.0214(12) 0.0136(11) 0.0123(10) 0.0117(11)
C45 0.0252(13) 0.0183(13) 0.0148(12) 0.0082(10) 0.0092(10) 0.0039(11)
C29 0.0187(12) 0.0242(14) 0.0139(11) 0.0111(11) 0.0077(10) 0.0072(10)
C48 0.0201(12) 0.0195(13) 0.0128(11) 0.0078(10) 0.0073(10) 0.0083(10)
C43 0.0184(12) 0.0203(13) 0.0097(10) 0.0084(10) 0.0066(9) 0.0062(10)
C7 0.0229(13) 0.0207(14) 0.0261(14) 0.0126(12) 0.0114(11) 0.0099(11)
C36 0.0213(13) 0.0191(13) 0.0163(12) 0.0077(10) 0.0061(10) 0.0104(11)
C6 0.0234(14) 0.0155(13) 0.0271(14) 0.0111(11) 0.0075(11) 0.0042(11)
C27 0.0212(13) 0.0245(14) 0.0182(12) 0.0142(11) 0.0076(10) 0.0108(11)
C28 0.0234(13) 0.0277(14) 0.0160(12) 0.0149(11) 0.0070(10) 0.0096(11)
C55 0.0332(15) 0.0234(14) 0.0170(12) 0.0112(11) 0.0102(11) 0.0142(12)
C46 0.0176(12) 0.0266(14) 0.0138(11) 0.0099(11) 0.0055(10) 0.0035(11)
C32 0.0207(13) 0.0222(14) 0.0177(12) 0.0097(11) 0.0070(10) 0.0073(11)
C10 0.0279(14) 0.0277(15) 0.0277(14) 0.0194(13) 0.0129(12) 0.0143(12)
C20 0.0187(13) 0.0255(14) 0.0149(12) 0.0100(11) 0.0062(10) 0.0086(11)
C21 0.0183(12) 0.0244(14) 0.0168(12) 0.0115(11) 0.0091(10) 0.0104(11)
C34 0.0346(16) 0.0293(15) 0.0167(12) 0.0107(12) 0.0144(11) 0.0173(13)
C47 0.0203(13) 0.0254(14) 0.0142(12) 0.0108(11) 0.0077(10) 0.0091(11)
C58 0.0347(16) 0.0314(16) 0.0187(13) 0.0168(12) 0.0124(12) 0.0100(13)
C22 0.0233(14) 0.0326(16) 0.0241(13) 0.0184(13) 0.0103(11) 0.0137(12)
C33 0.0257(14) 0.0312(15) 0.0258(14) 0.0181(13) 0.0159(12) 0.0144(12)
C35 0.0287(15) 0.0253(15) 0.0144(12) 0.0062(11) 0.0056(11) 0.0109(12)
C19 0.0192(13) 0.0344(16) 0.0197(13) 0.0145(12) 0.0091(11) 0.0079(12)
C3 0.0323(16) 0.0265(16) 0.0280(15) 0.0119(13) 0.0048(13) 0.0034(13)
C57 0.0279(15) 0.0390(17) 0.0250(14) 0.0233(13) 0.0117(12) 0.0137(13)
C5 0.0247(15) 0.0221(15) 0.0333(16) 0.0102(13) 0.0101(12) 0.0067(12)
C18 0.0150(13) 0.0474(19) 0.0250(14) 0.0220(14) 0.0080(11) 0.0084(12)
C59 0.0292(14) 0.0254(14) 0.0203(13) 0.0141(12) 0.0150(11) 0.0131(12)
C49 0.0364(16) 0.0244(15) 0.0252(14) 0.0149(12) 0.0077(12) 0.0098(13)
C56 0.0370(17) 0.0322(16) 0.0294(15) 0.0205(13) 0.0145(13) 0.0207(14)
C24 0.0164(13) 0.0440(18) 0.0300(15) 0.0209(14) 0.0103(11) 0.0130(12)
C2 0.0287(15) 0.0283(16) 0.0347(16) 0.0183(14) 0.0066(13) 0.0112(13)
C1 0.0282(15) 0.0220(14) 0.0288(15) 0.0134(12) 0.0105(12) 0.0098(12)
C23 0.0209(14) 0.0432(18) 0.0307(15) 0.0253(14) 0.0085(12) 0.0158(13)
C12 0.0318(15) 0.0187(14) 0.0360(16) 0.0159(13) 0.0140(13) 0.0098(12)
C11 0.0343(16) 0.0284(16) 0.0395(17) 0.0257(14) 0.0136(14) 0.0146(13)
C17 0.0229(15) 0.055(2) 0.0279(15) 0.0241(15) 0.0122(12) 0.0121(14)
C52 0.0306(15) 0.0300(16) 0.0212(14) 0.0075(12) 0.0059(12) 0.0173(13)
C53 0.0336(17) 0.0309(17) 0.0338(16) 0.0114(14) 0.0172(14) 0.0154(14)
C4 0.0321(17) 0.0249(16) 0.0305(16) 0.0047(13) 0.0114(13) 0.0025(13)
C60 0.0409(19) 0.0347(18) 0.0333(17) 0.0132(15) 0.0109(14) 0.0160(15)
C37 0.0339(17) 0.0213(15) 0.0324(16) 0.0097(13) 0.0089(13) 0.0050(13)
C50 0.049(2) 0.0294(16) 0.0228(14) 0.0151(13) 0.0074(14) 0.0145(15)
C13 0.0337(17) 0.049(2) 0.0442(19) 0.0275(17) 0.0213(15) 0.0102(15)
C40 0.0239(15) 0.0415(19) 0.0269(15) 0.0114(14) 0.0016(12) 0.0106(14)
C16 0.0283(16) 0.068(3) 0.0296(16) 0.0279(17) 0.0158(13) 0.0124(16)
C51 0.046(2) 0.056(2) 0.049(2) 0.0404(19) 0.0255(17) 0.0199(18)
C54 0.064(2) 0.0358(19) 0.0332(17) 0.0178(15) 0.0206(17) 0.0340(18)
C39 0.049(2) 0.0308(18) 0.0410(19) 0.0205(15) 0.0106(16) 0.0161(15)
C15 0.0284(17) 0.079(3) 0.048(2) 0.046(2) 0.0209(15) 0.0151(18)
C14 0.043(2) 0.056(2) 0.059(2) 0.040(2) 0.0274(18) 0.0134(18)
C41 0.0289(18) 0.049(2) 0.046(2) 0.0092(18) -0.0025(16) 0.0057(16)
C42 0.0322(18) 0.059(2) 0.054(2) 0.035(2) 0.0079(16) 0.0190(17)
C67 0.070(3) 0.058(3) 0.041(2) 0.027(2) 0.021(2) 0.035(2)
C64 0.051(2) 0.083(3) 0.0330(19) 0.028(2) 0.0114(17) 0.025(2)
C63 0.059(3) 0.063(3) 0.041(2) 0.022(2) 0.0040(19) 0.029(2)
C62 0.070(3) 0.058(3) 0.054(3) 0.014(2) -0.016(2) 0.024(2)
C65 0.060(3) 0.100(4) 0.051(3) -0.001(3) -0.004(2) 0.040(3)
C38 0.071(3) 0.055(3) 0.127(5) 0.059(3) 0.062(3) 0.025(2)
C66 0.064(3) 0.109(4) 0.061(3) 0.044(3) 0.025(2) 0.050(3)
C61 0.068(3) 0.061(3) 0.060(3) 0.032(2) -0.011(2) -0.019(2)
C69 0.437(15) 0.213(13) 0.37(2) 0.089(14) 0.037(18) -0.169(12)
C68 0.55(2) 0.169(10) 0.155(10) 0.058(9) 0.161(14) -0.017(10)
O5 0.375(12) 0.125(7) 0.346(13) 0.063(9) 0.054(11) -0.005(8)
C71 0.223(11) 0.101(8) 0.363(16) 0.065(9) 0.147(12) 0.022(7)
C70 0.249(10) 0.107(8) 0.413(18) 0.006(9) 0.201(12) -0.037(7)
O4 0.115(7) 0.148(9) 0.199(11) 0.125(9) -0.021(8) -0.003(6)
C75 0.120(11) 0.151(12) 0.190(18) 0.118(12) -0.067(13) -0.015(11)
O3 0.064(6) 0.151(9) 0.200(13) 0.131(10) 0.036(8) 0.020(6)
C78 0.079(8) 0.104(10) 0.256(17) 0.104(10) 0.019(10) 0.008(7)
C72 0.079(8) 0.167(16) 0.199(17) 0.119(13) 0.047(11) 0.030(9)
C73 0.143(13) 0.158(17) 0.193(19) 0.105(15) 0.003(16) 0.051(13)
C74 0.150(13) 0.154(12) 0.175(16) 0.122(13) -0.011(14) -0.014(12)
C77 0.132(11) 0.192(15) 0.230(19) 0.079(16) 0.066(14) 0.080(11)
C76 0.048(5) 0.146(10) 0.195(12) 0.144(10) 0.013(6) 0.007(6)
C79 0.109(8) 0.149(13) 0.273(18) 0.138(12) -0.029(12) 0.009(9)

loop_
_atom_type_symbol
_atom_type_description
_atom_type_scat_dispersion_real
_atom_type_scat_dispersion_imag
_atom_type_scat_source
C C 0.0033 0.0016 'International Tables Vol C Tables 4.2.6.8 and 6.1.1.4'
H H 0.0000 0.0000 'International Tables Vol C Tables 4.2.6.8 and 6.1.1.4'
N N 0.0061 0.0033 'International Tables Vol C Tables 4.2.6.8 and 6.1.1.4'
O O 0.0106 0.0060 'International Tables Vol C Tables 4.2.6.8 and 6.1.1.4'
P P 0.1023 0.0942 'International Tables Vol C Tables 4.2.6.8 and 6.1.1.4'
S S 0.1246 0.1234 'International Tables Vol C Tables 4.2.6.8 and 6.1.1.4'
Si Si 0.0817 0.0704 'International Tables Vol C Tables 4.2.6.8 and 6.1.1.4'
V V 0.3005 0.5294 'International Tables Vol C Tables 4.2.6.8 and 6.1.1.4'

loop_
_geom_angle_atom_site_label_1
_geom_angle_atom_site_label_2
_geom_angle_atom_site_label_3
_geom_angle
S3 V1 P1 83.31(2)
S2 V1 S3 120.76(3)
S2 V1 P1 84.10(3)
S2 V1 S1 116.48(3)
S1 V1 S3 119.15(3)
S1 V1 P1 83.61(3)
N1 V1 S3 97.88(6)
N1 V1 P1 176.44(7)
N1 V1 S2 98.10(6)
N1 V1 S1 92.89(6)
C25 S3 V1 109.85(9)
C9 P1 V1 109.95(8)
C26 P1 V1 110.44(8)
C26 P1 C9 107.63(12)
C26 P1 C21 112.33(11)
C21 P1 V1 109.67(9)
C21 P1 C9 106.72(12)
C20 S2 V1 109.41(9)
C8 S1 V1 110.26(9)
C30 Si1 H1 111.2
C30 Si1 C31 108.05(11)
C30 Si1 C43 106.81(11)
C31 Si1 H1 111.2
C31 Si1 C43 108.10(11)
C43 Si1 H1 111.2
C48 P3 C49 102.58(12)
C48 P3 C52 103.29(13)
C52 P3 C49 102.94(14)
C36 P2 C37 103.13(13)
C36 P2 C40 100.38(14)
C37 P2 C40 101.90(15)
C55 N1 V1 122.67(17)
C55 N1 C59 117.0(2)
C59 N1 V1 119.70(17)
C63 O2 C60 108.9(3)
C25 C30 Si1 123.11(18)
C29 C30 Si1 119.62(19)
C29 C30 C25 117.2(2)
C8 C9 P1 114.97(18)
C10 C9 P1 124.7(2)
C10 C9 C8 120.3(2)
C30 C25 S3 117.63(18)
C26 C25 S3 121.49(18)
C26 C25 C30 120.8(2)
C25 C26 P1 114.76(17)
C27 C26 P1 125.4(2)
C27 C26 C25 119.7(2)
C64 O1 C67 108.4(3)
C36 C31 Si1 122.72(19)
C32 C31 Si1 119.05(19)
C32 C31 C36 118.2(2)
C45 C44 H44 119.0
C45 C44 C43 122.1(2)
C43 C44 H44 119.0
C9 C8 S1 121.2(2)
C7 C8 S1 119.0(2)
C7 C8 C9 119.8(2)
C44 C45 H45 120.3
C44 C45 C46 119.4(2)
C46 C45 H45 120.3
C30 C29 H29 118.7
C28 C29 C30 122.5(2)
C28 C29 H29 118.7
C43 C48 P3 117.25(19)
C47 C48 P3 123.34(19)
C47 C48 C43 119.4(2)
C44 C43 Si1 118.35(18)
C44 C43 C48 118.1(2)
C48 C43 Si1 123.36(19)
C8 C7 C6 121.9(2)
C12 C7 C8 118.4(3)
C12 C7 C6 119.7(3)
C31 C36 P2 117.97(19)
C35 C36 P2 122.8(2)
C35 C36 C31 119.3(2)
C5 C6 C7 120.3(3)
C1 C6 C7 120.9(3)
C1 C6 C5 118.8(3)
C26 C27 H27 119.9
C28 C27 C26 120.1(2)
C28 C27 H27 119.9
C29 C28 C27 119.7(2)
C29 C28 H28 120.2
C27 C28 H28 120.2
N1 C55 H55 118.7
N1 C55 C56 122.7(2)
C56 C55 H55 118.7
C45 C46 H46 120.0
C47 C46 C45 120.0(2)
C47 C46 H46 120.0
C31 C32 H32 119.1
C33 C32 C31 121.7(2)
C33 C32 H32 119.1
C9 C10 H10 120.1
C11 C10 C9 119.8(3)
C11 C10 H10 120.1
C21 C20 S2 121.80(19)
C21 C20 C19 119.1(2)
C19 C20 S2 119.1(2)
C20 C21 P1 114.62(18)
C22 C21 P1 124.5(2)
C22 C21 C20 120.6(2)
C33 C34 H34 120.0
C33 C34 C35 119.9(2)
C35 C34 H34 120.0
C48 C47 H47 119.5
C46 C47 C48 121.1(2)
C46 C47 H47 119.5
C57 C58 H58 120.5
C57 C58 C59 119.1(3)
C59 C58 H58 120.5
C21 C22 H22 120.2
C23 C22 C21 119.6(3)
C23 C22 H22 120.2
C32 C33 H33 120.2
C34 C33 C32 119.6(3)
C34 C33 H33 120.2
C36 C35 H35 119.4
C34 C35 C36 121.2(3)
C34 C35 H35 119.4
C20 C19 C18 122.0(2)
C24 C19 C20 118.9(2)
C24 C19 C18 119.1(2)
C2 C3 H3 120.0
C4 C3 H3 120.0
C4 C3 C2 120.1(3)
C58 C57 H57 120.4
C58 C57 C56 119.1(3)
C56 C57 H57 120.4
C6 C5 H5 119.8
C4 C5 C6 120.4(3)
C4 C5 H5 119.8
C17 C18 C19 118.8(3)
C13 C18 C19 122.2(3)
C13 C18 C17 119.0(3)
N1 C59 C58 123.1(3)
N1 C59 H59 118.4
C58 C59 H59 118.4
P3 C49 H49 106.4
C50 C49 P3 117.2(2)
C50 C49 H49 106.4
C50 C49 C51 110.7(3)
C51 C49 P3 109.1(2)
C51 C49 H49 106.4
C55 C56 C57 119.0(3)
C55 C56 H56 120.5
C57 C56 H56 120.5
C19 C24 H24 119.1
C23 C24 C19 121.8(3)
C23 C24 H24 119.1
C3 C2 H2 120.0
C3 C2 C1 119.9(3)
C1 C2 H2 120.0
C6 C1 H1A 119.7
C2 C1 C6 120.6(3)
C2 C1 H1A 119.7
C22 C23 H23 120.1
C24 C23 C22 119.8(3)
C24 C23 H23 120.1
C7 C12 H12 119.2
C11 C12 C7 121.6(3)
C11 C12 H12 119.2
C10 C11 C12 120.1(3)
C10 C11 H11 120.0
C12 C11 H11 120.0
C18 C17 H17 120.0
C16 C17 C18 120.1(3)
C16 C17 H17 120.0
P3 C52 H52 109.4
C53 C52 P3 110.0(2)
C53 C52 H52 109.4
C53 C52 C54 110.3(2)
C54 C52 P3 108.4(2)
C54 C52 H52 109.4
C52 C53 H53A 109.5
C52 C53 H53B 109.5
C52 C53 H53C 109.5
H53A C53 H53B 109.5
H53A C53 H53C 109.5
H53B C53 H53C 109.5
C3 C4 C5 120.2(3)
C3 C4 H4 119.9
C5 C4 H4 119.9
O2 C60 H60A 110.2
O2 C60 H60B 110.2
O2 C60 C61 107.4(3)
H60A C60 H60B 108.5
C61 C60 H60A 110.2
C61 C60 H60B 110.2
P2 C37 H37 108.7
C39 C37 P2 112.9(2)
C39 C37 H37 108.7
C39 C37 C38 109.5(3)
C38 C37 P2 108.5(3)
C38 C37 H37 108.7
C49 C50 H50A 109.5
C49 C50 H50B 109.5
C49 C50 H50C 109.5
H50A C50 H50B 109.5
H50A C50 H50C 109.5
H50B C50 H50C 109.5
C18 C13 H13 119.5
C18 C13 C14 121.0(3)
C14 C13 H13 119.5
P2 C40 H40 108.5
C41 C40 P2 111.9(3)
C41 C40 H40 108.5
C41 C40 C42 111.0(3)
C42 C40 P2 108.5(2)
C42 C40 H40 108.5
C17 C16 H16 119.9
C15 C16 C17 120.3(3)
C15 C16 H16 119.9
C49 C51 H51A 109.5
C49 C51 H51B 109.5
C49 C51 H51C 109.5
H51A C51 H51B 109.5
H51A C51 H51C 109.5
H51B C51 H51C 109.5
C52 C54 H54A 109.5
C52 C54 H54B 109.5
C52 C54 H54C 109.5
H54A C54 H54B 109.5
H54A C54 H54C 109.5
H54B C54 H54C 109.5
C37 C39 H39A 109.5
C37 C39 H39B 109.5
C37 C39 H39C 109.5
H39A C39 H39B 109.5
H39A C39 H39C 109.5
H39B C39 H39C 109.5
C16 C15 H15 119.9
C16 C15 C14 120.2(3)
C14 C15 H15 119.9
C13 C14 H14 120.3
C15 C14 C13 119.5(4)
C15 C14 H14 120.3
C40 C41 H41A 109.5
C40 C41 H41B 109.5
C40 C41 H41C 109.5
H41A C41 H41B 109.5
H41A C41 H41C 109.5
H41B C41 H41C 109.5
C40 C42 H42A 109.5
C40 C42 H42B 109.5
C40 C42 H42C 109.5
H42A C42 H42B 109.5
H42A C42 H42C 109.5
H42B C42 H42C 109.5
O1 C67 H67A 110.3
O1 C67 H67B 110.3
O1 C67 C66 107.1(3)
H67A C67 H67B 108.5
C66 C67 H67A 110.3
C66 C67 H67B 110.3
O1 C64 H64A 110.5
O1 C64 H64B 110.5
O1 C64 C65 106.1(3)
H64A C64 H64B 108.7
C65 C64 H64A 110.5
C65 C64 H64B 110.5
O2 C63 H63A 110.1
O2 C63 H63B 110.1
O2 C63 C62 108.0(3)
H63A C63 H63B 108.4
C62 C63 H63A 110.1
C62 C63 H63B 110.1
C63 C62 H62A 110.5
C63 C62 H62B 110.5
C63 C62 C61 106.1(4)
H62A C62 H62B 108.7
C61 C62 H62A 110.5
C61 C62 H62B 110.5
C64 C65 H65A 110.5
C64 C65 H65B 110.5
H65A C65 H65B 108.7
C66 C65 C64 106.3(4)
C66 C65 H65A 110.5
C66 C65 H65B 110.5
C37 C38 H38A 109.5
C37 C38 H38B 109.5
C37 C38 H38C 109.5
H38A C38 H38B 109.5
H38A C38 H38C 109.5
H38B C38 H38C 109.5
C67 C66 H66A 110.7
C67 C66 H66B 110.7
C65 C66 C67 105.0(4)
C65 C66 H66A 110.7
C65 C66 H66B 110.7
H66A C66 H66B 108.8
C60 C61 C62 106.3(4)
C60 C61 H61A 110.5
C60 C61 H61B 110.5
C62 C61 H61A 110.5
C62 C61 H61B 110.5
H61A C61 H61B 108.7
H69A C69 H69B 108.4
C68 C69 H69A 110.1
C68 C69 H69B 110.1
C68 C69 C70 108.0
C70 C69 H69A 110.1
C70 C69 H69B 110.1
C69 C68 H68B 110.1
C69 C68 H68A 110.1
H68B C68 H68A 108.4
O5 C68 C69 108.0
O5 C68 H68B 110.1
O5 C68 H68A 110.1
C71 O5 C68 108.0
O5 C71 H71A 110.1
O5 C71 H71B 110.1
H71A C71 H71B 108.4
C70 C71 O5 108.0
C70 C71 H71A 110.1
C70 C71 H71B 110.1
C69 C70 H70B 110.1
C69 C70 H70A 110.1
C71 C70 C69 108.0
C71 C70 H70B 110.1
C71 C70 H70A 110.1
H70B C70 H70A 108.4
C79 O4 C76 106.5(11)
H75A C75 H75B 108.0
O3 C75 H75A 109.4
O3 C75 H75B 109.4
C74 C75 H75A 109.4
C74 C75 H75B 109.4
C74 C75 O3 111(2)
C75 O3 C72 72.8(19)
H78A C78 H78B 110.5
C77 C78 H78A 113.1
C77 C78 H78B 113.1
C77 C78 C79 92.9(19)
C79 C78 H78A 113.1
C79 C78 H78B 113.1
O3 C72 H72A 108.6
O3 C72 H72B 108.6
H72A C72 H72B 107.6
C73 C72 O3 115(2)
C73 C72 H72A 108.6
C73 C72 H72B 108.6
C72 C73 H73A 112.7
C72 C73 H73B 112.7
H73A C73 H73B 110.2
C74 C73 C72 95(2)
C74 C73 H73A 112.7
C74 C73 H73B 112.7
C75 C74 C73 96(3)
C75 C74 H74A 112.5
C75 C74 H74B 112.5
C73 C74 H74A 112.5
C73 C74 H74B 112.5
H74A C74 H74B 110.0
C78 C77 H77A 110.0
C78 C77 H77B 110.0
H77A C77 H77B 108.4
C76 C77 C78 108.5(17)
C76 C77 H77A 110.0
C76 C77 H77B 110.0
O4 C76 H76A 112.5
O4 C76 H76B 112.5
C77 C76 O4 96.1(15)
C77 C76 H76A 112.5
C77 C76 H76B 112.5
H76A C76 H76B 110.1
O4 C79 C78 107.4(14)
O4 C79 H79A 110.2
O4 C79 H79B 110.2
C78 C79 H79A 110.2
C78 C79 H79B 110.2
H79A C79 H79B 108.5

loop_
_geom_bond_atom_site_label_1
_geom_bond_atom_site_label_2
_geom_bond_distance
V1 S3 2.2972(7)
V1 P1 2.3578(7)
V1 S2 2.2869(8)
V1 S1 2.2874(8)
V1 N1 2.130(2)
S3 C25 1.781(2)
P1 C9 1.816(3)
P1 C26 1.806(2)
P1 C21 1.814(3)
S2 C20 1.780(3)
S1 C8 1.779(3)
Si1 H1 1.0000
Si1 C30 1.885(3)
Si1 C31 1.889(2)
Si1 C43 1.897(3)
P3 C48 1.847(3)
P3 C49 1.870(3)
P3 C52 1.858(3)
P2 C36 1.841(3)
P2 C37 1.866(3)
P2 C40 1.871(3)
N1 C55 1.346(3)
N1 C59 1.353(3)
O2 C60 1.438(4)
O2 C63 1.422(4)
C30 C25 1.415(3)
C30 C29 1.397(3)
C9 C8 1.407(4)
C9 C10 1.396(4)
C25 C26 1.404(3)
C26 C27 1.398(3)
O1 C67 1.433(5)
O1 C64 1.422(4)
C31 C36 1.411(4)
C31 C32 1.402(4)
C44 H44 0.9500
C44 C45 1.385(4)
C44 C43 1.402(4)
C8 C7 1.406(4)
C45 H45 0.9500
C45 C46 1.393(4)
C29 H29 0.9500
C29 C28 1.385(4)
C48 C43 1.414(3)
C48 C47 1.402(4)
C7 C6 1.491(4)
C7 C12 1.400(4)
C36 C35 1.401(4)
C6 C5 1.395(4)
C6 C1 1.394(4)
C27 H27 0.9500
C27 C28 1.386(4)
C28 H28 0.9500
C55 H55 0.9500
C55 C56 1.380(4)
C46 H46 0.9500
C46 C47 1.387(4)
C32 H32 0.9500
C32 C33 1.388(4)
C10 H10 0.9500
C10 C11 1.383(4)
C20 C21 1.408(4)
C20 C19 1.409(4)
C21 C22 1.398(4)
C34 H34 0.9500
C34 C33 1.383(4)
C34 C35 1.384(4)
C47 H47 0.9500
C58 H58 0.9500
C58 C57 1.366(4)
C58 C59 1.374(4)
C22 H22 0.9500
C22 C23 1.389(4)
C33 H33 0.9500
C35 H35 0.9500
C19 C18 1.496(4)
C19 C24 1.395(4)
C3 H3 0.9500
C3 C2 1.384(4)
C3 C4 1.381(5)
C57 H57 0.9500
C57 C56 1.382(4)
C5 H5 0.9500
C5 C4 1.387(4)
C18 C17 1.396(4)
C18 C13 1.373(5)
C59 H59 0.9500
C49 H49 1.0000
C49 C50 1.526(4)
C49 C51 1.528(5)
C56 H56 0.9500
C24 H24 0.9500
C24 C23 1.381(4)
C2 H2 0.9500
C2 C1 1.387(4)
C1 H1A 0.9500
C23 H23 0.9500
C12 H12 0.9500
C12 C11 1.384(4)
C11 H11 0.9500
C17 H17 0.9500
C17 C16 1.393(4)
C52 H52 1.0000
C52 C53 1.529(4)
C52 C54 1.534(4)
C53 H53A 0.9800
C53 H53B 0.9800
C53 H53C 0.9800
C4 H4 0.9500
C60 H60A 0.9900
C60 H60B 0.9900
C60 C61 1.465(5)
C37 H37 1.0000
C37 C39 1.520(5)
C37 C38 1.532(5)
C50 H50A 0.9800
C50 H50B 0.9800
C50 H50C 0.9800
C13 H13 0.9500
C13 C14 1.393(5)
C40 H40 1.0000
C40 C41 1.520(5)
C40 C42 1.531(5)
C16 H16 0.9500
C16 C15 1.366(6)
C51 H51A 0.9800
C51 H51B 0.9800
C51 H51C 0.9800
C54 H54A 0.9800
C54 H54B 0.9800
C54 H54C 0.9800
C39 H39A 0.9800
C39 H39B 0.9800
C39 H39C 0.9800
C15 H15 0.9500
C15 C14 1.386(6)
C14 H14 0.9500
C41 H41A 0.9800
C41 H41B 0.9800
C41 H41C 0.9800
C42 H42A 0.9800
C42 H42B 0.9800
C42 H42C 0.9800
C67 H67A 0.9900
C67 H67B 0.9900
C67 C66 1.503(6)
C64 H64A 0.9900
C64 H64B 0.9900
C64 C65 1.478(6)
C63 H63A 0.9900
C63 H63B 0.9900
C63 C62 1.457(6)
C62 H62A 0.9900
C62 H62B 0.9900
C62 C61 1.472(6)
C65 H65A 0.9900
C65 H65B 0.9900
C65 C66 1.428(7)
C38 H38A 0.9800
C38 H38B 0.9800
C38 H38C 0.9800
C66 H66A 0.9900
C66 H66B 0.9900
C61 H61A 0.9900
C61 H61B 0.9900
C69 H69A 0.9900
C69 H69B 0.9900
C69 C68 1.4200
C69 C70 1.4200
C68 H68B 0.9900
C68 H68A 0.9900
C68 O5 1.4200
O5 C71 1.4200
C71 H71A 0.9900
C71 H71B 0.9900
C71 C70 1.4200
C70 H70B 0.9900
C70 H70A 0.9900
O4 C76 1.440(15)
O4 C79 1.35(2)
C75 H75A 0.9900
C75 H75B 0.9900
C75 O3 1.33(3)
C75 C74 1.29(3)
O3 C72 1.54(3)
C78 H78A 0.9900
C78 H78B 0.9900
C78 C77 1.43(2)
C78 C79 1.48(2)
C72 H72A 0.9900
C72 H72B 0.9900
C72 C73 1.38(4)
C73 H73A 0.9900
C73 H73B 0.9900
C73 C74 1.36(4)
C74 H74A 0.9900
C74 H74B 0.9900
C77 H77A 0.9900
C77 H77B 0.9900
C77 C76 1.29(2)
C76 H76A 0.9900
C76 H76B 0.9900
C79 H79A 0.9900
C79 H79B 0.9900
